data_7119911
loop_
_publ_author_name
'Li, Shiwu'
'Gao, Meng'
'Wang, Shuxia'
'Hu, Rongrong'
'Zhao, Zujin'
'Qin, Anjun'
'Tang, Ben Zhong'

_publ_section_title
;
 Light up detection of heparin based on aggregation-induced emission and
 synergistic counter ion displacement.
;
_journal_issue 35
_journal_name_full 'Chemical communications (Cambridge, England)'
_journal_page_first 4795
_journal_page_last 4798
_journal_paper_doi 10.1039/c7cc01602f
_journal_volume 53
_journal_year 2017
_chemical_formula_moiety '(C27 H38 N2 O2 P), I, H2 O'
_chemical_formula_sum 'C27 H40 I N2 O3 P'
_chemical_formula_weight 598.48
_chemical_name_systematic
;
 ? 
;
_space_group_crystal_system monoclinic
_space_group_IT_number 14
_space_group_name_Hall '-P 2ybc'
_space_group_name_H-M_alt 'P 1 21/c 1'
_symmetry_space_group_name_Hall '-P 2ybc'
_symmetry_space_group_name_H-M 'P 1 21/c 1'
_atom_sites_solution_hydrogens mixed
_audit_creation_date 2015-11-06
_audit_creation_method
;
Olex2 1.2
(compiled 2015.09.30 svn.r3233 for OlexSys, GUI svn.r5103)
;
_audit_update_record
;
2016-10-14 deposited with the CCDC.
2017-04-06 downloaded from the CCDC.
;
_cell_angle_alpha 90
_cell_angle_beta 90.908(2)
_cell_angle_gamma 90
_cell_formula_units_Z 8
_cell_length_a 24.2819(6)
_cell_length_b 9.3561(2)
_cell_length_c 25.4208(7)
_cell_measurement_reflns_used 7626
_cell_measurement_temperature 99.99(10)
_cell_measurement_theta_max 28.1680
_cell_measurement_theta_min 3.7090
_cell_volume 5774.5(2)
_computing_cell_refinement
;
CrysAlisPro, Agilent Technologies,
Version 1.171.37.35 (release 13-08-2014 CrysAlis171 .NET)
(compiled Aug 13 2014,18:06:01)
;
_computing_data_collection
;
CrysAlisPro, Agilent Technologies,
Version 1.171.37.35 (release 13-08-2014 CrysAlis171 .NET)
(compiled Aug 13 2014,18:06:01)
;
_computing_data_reduction
;
CrysAlisPro, Agilent Technologies,
Version 1.171.37.35 (release 13-08-2014 CrysAlis171 .NET)
(compiled Aug 13 2014,18:06:01)
;
_computing_molecular_graphics 'Olex2 (Dolomanov et al., 2009)'
_computing_publication_material 'Olex2 (Dolomanov et al., 2009)'
_computing_structure_refinement 'ShelXL (Sheldrick, 2015)'
_computing_structure_solution 'ShelXS (Sheldrick, 2008)'
_diffrn_ambient_environment N~2~
_diffrn_ambient_temperature 99.99(10)
_diffrn_detector 'CCD plate'
_diffrn_detector_area_resol_mean 10.3587
_diffrn_detector_type Atlas
_diffrn_measured_fraction_theta_full 0.986
_diffrn_measured_fraction_theta_max 0.983
_diffrn_measurement_details
;
#__ type_ start__ end____ width___ exp.time_
  1 omega  -74.00  105.00   1.0000   50.0000
omega____ theta____ kappa____ phi______ frames
    -       15.8574    0.0000  150.0000 179
;
_diffrn_measurement_device 'kappa diffractometer'
_diffrn_measurement_device_type 'SuperNova, Dual, Mo at zero, Atlas'
_diffrn_measurement_method '\w scans'
_diffrn_orient_matrix_UB_11 -0.0108320000
_diffrn_orient_matrix_UB_12 -0.0381921000
_diffrn_orient_matrix_UB_13 0.0215991000
_diffrn_orient_matrix_UB_21 0.0269663000
_diffrn_orient_matrix_UB_22 -0.0222627000
_diffrn_orient_matrix_UB_23 0.0073646000
_diffrn_orient_matrix_UB_31 0.0030353000
_diffrn_orient_matrix_UB_32 0.0615814000
_diffrn_orient_matrix_UB_33 0.0160595000
_diffrn_radiation_monochromator mirror
_diffrn_radiation_probe x-ray
_diffrn_radiation_type MoK\a
_diffrn_radiation_wavelength 0.71073
_diffrn_reflns_av_R_equivalents 0.0370
_diffrn_reflns_av_unetI/netI 0.0656
_diffrn_reflns_limit_h_max 26
_diffrn_reflns_limit_h_min -29
_diffrn_reflns_limit_k_max 11
_diffrn_reflns_limit_k_min -8
_diffrn_reflns_limit_l_max 20
_diffrn_reflns_limit_l_min -31
_diffrn_reflns_number 21142
_diffrn_reflns_theta_full 25.000
_diffrn_reflns_theta_max 26.000
_diffrn_reflns_theta_min 3.433
_diffrn_source 'SuperNova (Mo) X-ray Source'
_diffrn_source_current 0.80
_diffrn_source_power 0.040
_diffrn_source_target Mo
_diffrn_source_voltage 50
_exptl_absorpt_coefficient_mu 1.193
_exptl_absorpt_correction_T_max 1.00000
_exptl_absorpt_correction_T_min 0.83783
_exptl_absorpt_correction_type multi-scan
_exptl_absorpt_process_details
;
CrysAlisPro, Agilent Technologies,
Version 1.171.37.35 (release 13-08-2014 CrysAlis171 .NET)
(compiled Aug 13 2014,18:06:01)
Empirical absorption correction using spherical harmonics,
 implemented in SCALE3 ABSPACK scaling algorithm.
;
_exptl_crystal_colour colourless
_exptl_crystal_colour_primary colourless
_exptl_crystal_density_diffrn 1.377
_exptl_crystal_density_method 'not measured'
_exptl_crystal_description needle
_exptl_crystal_F_000 2464
_exptl_crystal_size_max 0.5
_exptl_crystal_size_mid 0.5
_exptl_crystal_size_min 0.25
_refine_diff_density_max 0.687
_refine_diff_density_min -0.528
_refine_diff_density_rms 0.091
_refine_ls_extinction_method none
_refine_ls_goodness_of_fit_ref 1.000
_refine_ls_hydrogen_treatment constr
_refine_ls_matrix_type full
_refine_ls_number_parameters 626
_refine_ls_number_reflns 11155
_refine_ls_number_restraints 21
_refine_ls_restrained_S_all 1.006
_refine_ls_R_factor_all 0.0702
_refine_ls_R_factor_gt 0.0443
_refine_ls_shift/su_max 0.002
_refine_ls_shift/su_mean 0.000
_refine_ls_structure_factor_coef Fsqd
_refine_ls_weighting_details 'w=1/[\s^2^(Fo^2^)+(0.0382P)^2^] where P=(Fo^2^+2Fc^2^)/3'
_refine_ls_weighting_scheme calc
_refine_ls_wR_factor_gt 0.0864
_refine_ls_wR_factor_ref 0.0954
_reflns_Friedel_coverage 0.000
_reflns_number_gt 8273
_reflns_number_total 11155
_reflns_threshold_expression 'I > 2\s(I)'
_cod_data_source_file c7cc01602f2.cif
_cod_data_source_block ryan6molt
_cod_depositor_comments 'Adding full bibliography for 7119911.cif.'
_cod_original_cell_volume 5774.4(2)
_cod_database_code 7119911
_shelx_space_group_comment
;
The symmetry employed for this shelxl refinement is uniquely defined
by the following loop, which should always be used as a source of
symmetry information in preference to the above space-group names.
They are only intended as comments.
;
_reflns_odcompleteness_completeness 98.54
_reflns_odcompleteness_iscentric 1
_reflns_odcompleteness_theta 27.04
_olex2_refinement_description
;
1. Fixed Uiso
 At 1.2 times of:
  All C(H) groups, All C(H,H) groups, All N(H) groups
 At 1.5 times of:
  All C(H,H,H) groups, All O(H) groups, All O(H,H) groups
2. Restrained distances
 C29B-C30B \\sim C29A-C30A \\sim C30A-C31A \\sim C31B-C30B \\sim C32B-C31B
\\sim C31A-C32A \\sim C31B-
 C32C
 with sigma of 0.02
3. Others
 Fixed Sof: C29A(0.6) H29A(0.6) H29B(0.6) C29B(0.4) H29C(0.4) H29D(0.4)
 C30A(0.6) H30A(0.6) H30B(0.6) C30B(0.4) H30C(0.4) H30D(0.4) C31B(0.5)
 C31A(0.5) C32B(0.37) C32A(0.42) C32C(0.21)
4.a Free rotating group:
 O1W(H1WA,H1WB), O1WA(H1WC,H1WD)
4.b Secondary CH2 refined with riding coordinates:
 C1(H1B,H1C), C21(H21C,H21D), C22(H22C,H22D), C23(H23C,H23D), C25(H25C,H25D),
 C26(H26C,H26D), C27(H27C,H27D), C29(H29E,H29F), C30(H30E,H30F), C31(H31A,H31B),
  C1A(H1AA,H1AB), C21A(H21A,H21B), C22A(H22A,H22B), C23A(H23A,H23B), C25A(H25A,
 H25B), C26A(H26A,H26B), C27A(H27A,H27B), C29A(H29A,H29B), C29B(H29C,H29D),
 C30A(H30A,H30B), C30B(H30C,H30D)
4.c Aromatic/amide H refined with riding coordinates:
 C3(H3), C6(H6), C7(H7), N9(H9), C12(H12), C13(H13), C14(H14), C15(H15),
 C3A(H3A), C6A(H6A), C7A(H7A), N9A(H9A), C12A(H12A), C13A(H13A), C14A(H14A),
 C15A(H15A)
4.d Idealised Me refined as rotating group:
 C24(H24D,H24E,H24F), C28(H28D,H28E,H28F), C32(H32A,H32B,H32C), C24A(H24A,H24B,
 H24C), C28A(H28A,H28B,H28C)
4.e Idealised tetrahedral OH refined as rotating group:
 O1(H1), O1A(H1A)
;
_shelx_shelxl_version_number 2014/7
_olex2_date_sample_data_collection 2015-10-14
_olex2_submission_special_instructions 'No special instructions were received'

loop_
_space_group_symop_operation_xyz
'x, y, z'
'-x, y+1/2, -z+1/2'
'-x, -y, -z'
'x, -y-1/2, z-1/2'

loop_
_atom_site_label
_atom_site_type_symbol
_atom_site_fract_x
_atom_site_fract_y
_atom_site_fract_z
_atom_site_U_iso_or_equiv
_atom_site_adp_type
_atom_site_occupancy
_atom_site_site_symmetry_order
_atom_site_calc_flag
_atom_site_refinement_flags_posn
_atom_site_refinement_flags_occupancy
_atom_site_disorder_assembly
_atom_site_disorder_group
P1 P 0.08544(4) 0.53129(10) 0.28489(4) 0.0247(2) Uani 1 1 d . . . .
O1 O 0.04623(12) 0.3128(3) 0.53159(10) 0.0366(7) Uani 1 1 d . . . .
H1 H 0.0768 0.2848 0.5436 0.055 Uiso 1 1 calc GR . . .
O2 O 0.25463(12) -0.0031(3) 0.44060(11) 0.0400(7) Uani 1 1 d . . . .
C1 C 0.04879(15) 0.3785(4) 0.31002(14) 0.0240(8) Uani 1 1 d . . . .
H1B H 0.0100 0.3855 0.2978 0.029 Uiso 1 1 calc R . . .
H1C H 0.0645 0.2916 0.2939 0.029 Uiso 1 1 calc R . . .
C2 C 0.04895(15) 0.3572(3) 0.36902(15) 0.0246(9) Uani 1 1 d . . . .
C3 C 0.09320(15) 0.2956(3) 0.39526(15) 0.0234(8) Uani 1 1 d . . . .
H3 H 0.1240 0.2651 0.3756 0.028 Uiso 1 1 calc R . . .
C4 C 0.09409(16) 0.2766(4) 0.44992(15) 0.0255(9) Uani 1 1 d . . . .
C5 C 0.04832(16) 0.3212(4) 0.47867(16) 0.0273(9) Uani 1 1 d . . . .
C6 C 0.00281(16) 0.3767(4) 0.45205(16) 0.0322(9) Uani 1 1 d . . . .
H6 H -0.0291 0.4018 0.4711 0.039 Uiso 1 1 calc R . . .
C7 C 0.00337(16) 0.3959(4) 0.39801(16) 0.0296(9) Uani 1 1 d . . . .
H7 H -0.0279 0.4360 0.3806 0.036 Uiso 1 1 calc R . . .
C8 C 0.14132(15) 0.2083(4) 0.47754(15) 0.0243(8) Uani 1 1 d . . . .
N9 N 0.17739(12) 0.1296(3) 0.44819(12) 0.0263(7) Uani 1 1 d . . . .
H9 H 0.1708 0.1213 0.4142 0.032 Uiso 1 1 calc R . . .
C10 C 0.22343(16) 0.0628(4) 0.46924(16) 0.0290(9) Uani 1 1 d . . . .
C11 C 0.23062(16) 0.0829(4) 0.52623(15) 0.0289(9) Uani 1 1 d . . . .
C12 C 0.27619(17) 0.0208(4) 0.55272(17) 0.0361(10) Uani 1 1 d . . . .
H12 H 0.3018 -0.0361 0.5342 0.043 Uiso 1 1 calc R . . .
C13 C 0.28280(19) 0.0441(5) 0.60565(18) 0.0470(12) Uani 1 1 d . . . .
H13 H 0.3134 0.0036 0.6240 0.056 Uiso 1 1 calc R . . .
C14 C 0.24512(19) 0.1263(5) 0.63264(18) 0.0446(11) Uani 1 1 d . . . .
H14 H 0.2504 0.1413 0.6693 0.054 Uiso 1 1 calc R . . .
C15 C 0.19978(18) 0.1872(4) 0.60734(16) 0.0367(10) Uani 1 1 d . . . .
H15 H 0.1741 0.2429 0.6263 0.044 Uiso 1 1 calc R . . .
C16 C 0.19267(16) 0.1645(4) 0.55291(15) 0.0278(9) Uani 1 1 d . . . .
N17 N 0.14728(13) 0.2265(3) 0.52773(12) 0.0277(7) Uani 1 1 d . . . .
C21 C 0.07482(17) 0.5202(4) 0.21497(14) 0.0283(9) Uani 1 1 d . . . .
H21C H 0.0816 0.4203 0.2040 0.034 Uiso 1 1 calc R . . .
H21D H 0.0356 0.5416 0.2070 0.034 Uiso 1 1 calc R . . .
C22 C 0.11033(17) 0.6188(4) 0.18134(15) 0.0323(10) Uani 1 1 d . . . .
H22C H 0.1045 0.7192 0.1922 0.039 Uiso 1 1 calc R . . .
H22D H 0.1497 0.5953 0.1874 0.039 Uiso 1 1 calc R . . .
C23 C 0.09622(17) 0.6033(4) 0.12301(15) 0.0346(10) Uani 1 1 d . . . .
H23C H 0.0572 0.6305 0.1169 0.042 Uiso 1 1 calc R . . .
H23D H 0.1004 0.5020 0.1126 0.042 Uiso 1 1 calc R . . .
C24 C 0.1328(2) 0.6960(5) 0.08863(17) 0.0455(12) Uani 1 1 d . . . .
H24D H 0.1212 0.6859 0.0517 0.068 Uiso 1 1 calc GR . . .
H24E H 0.1712 0.6653 0.0928 0.068 Uiso 1 1 calc GR . . .
H24F H 0.1294 0.7962 0.0993 0.068 Uiso 1 1 calc GR . . .
C25 C 0.15772(15) 0.5246(4) 0.30156(16) 0.0291(9) Uani 1 1 d . . . .
H25C H 0.1755 0.6117 0.2876 0.035 Uiso 1 1 calc R . . .
H25D H 0.1618 0.5271 0.3404 0.035 Uiso 1 1 calc R . . .
C26 C 0.18893(16) 0.3937(4) 0.28103(16) 0.0307(9) Uani 1 1 d . . . .
H26C H 0.1738 0.3067 0.2976 0.037 Uiso 1 1 calc R . . .
H26D H 0.1824 0.3858 0.2426 0.037 Uiso 1 1 calc R . . .
C27 C 0.24990(18) 0.3997(5) 0.2918(2) 0.0545(14) Uani 1 1 d . . . .
H27C H 0.2656 0.4766 0.2699 0.065 Uiso 1 1 calc R . . .
H27D H 0.2559 0.4268 0.3291 0.065 Uiso 1 1 calc R . . .
C28 C 0.28104(19) 0.2658(5) 0.28163(19) 0.0510(13) Uani 1 1 d . . . .
H28D H 0.2727 0.2321 0.2459 0.077 Uiso 1 1 calc GR . . .
H28E H 0.2703 0.1926 0.3071 0.077 Uiso 1 1 calc GR . . .
H28F H 0.3206 0.2845 0.2853 0.077 Uiso 1 1 calc GR . . .
C29 C 0.05746(16) 0.6965(4) 0.30942(15) 0.0277(9) Uani 1 1 d . . . .
H29E H 0.0695 0.7752 0.2862 0.033 Uiso 1 1 calc R . . .
H29F H 0.0168 0.6913 0.3069 0.033 Uiso 1 1 calc R . . .
C30 C 0.07377(17) 0.7340(4) 0.36620(15) 0.0304(9) Uani 1 1 d . . . .
H30E H 0.0659 0.6515 0.3893 0.036 Uiso 1 1 calc R . . .
H30F H 0.1139 0.7530 0.3683 0.036 Uiso 1 1 calc R . . .
C31 C 0.04280(18) 0.8643(4) 0.38573(16) 0.0364(10) Uani 1 1 d . . . .
H31A H 0.0027 0.8457 0.3831 0.044 Uiso 1 1 calc R . . .
H31B H 0.0511 0.9469 0.3629 0.044 Uiso 1 1 calc R . . .
C32 C 0.0580(2) 0.9015(4) 0.44237(17) 0.0460(12) Uani 1 1 d . . . .
H32A H 0.0979 0.9158 0.4455 0.069 Uiso 1 1 calc GR . . .
H32B H 0.0469 0.8232 0.4655 0.069 Uiso 1 1 calc GR . . .
H32C H 0.0389 0.9893 0.4525 0.069 Uiso 1 1 calc GR . . .
P1A P 0.39693(5) 0.29011(12) 0.46976(5) 0.0429(3) Uani 1 1 d . . . .
O2A O 0.24436(12) 0.8290(3) 0.32262(12) 0.0433(8) Uani 1 1 d . . . .
O1A O 0.45343(14) 0.5073(4) 0.23149(12) 0.0655(10) Uani 1 1 d . . . .
H1A H 0.4297 0.5656 0.2202 0.098 Uiso 1 1 calc GR . . .
C1A C 0.44320(16) 0.4331(4) 0.45225(15) 0.0292(9) Uani 1 1 d . . . .
H1AA H 0.4310 0.5224 0.4694 0.035 Uiso 1 1 calc R . . .
H1AB H 0.4806 0.4104 0.4659 0.035 Uiso 1 1 calc R . . .
C2A C 0.44589(16) 0.4575(4) 0.39363(15) 0.0274(9) Uani 1 1 d . . . .
C3A C 0.40825(15) 0.5448(4) 0.36797(16) 0.0280(9) Uani 1 1 d . . . .
H3A H 0.3811 0.5921 0.3880 0.034 Uiso 1 1 calc R . . .
C4A C 0.40867(16) 0.5661(4) 0.31338(16) 0.0311(9) Uani 1 1 d . . . .
C5A C 0.44911(18) 0.4947(5) 0.28388(19) 0.0452(11) Uani 1 1 d . . . .
C6A C 0.48670(19) 0.4056(5) 0.31009(18) 0.0523(13) Uani 1 1 d . . . .
H6A H 0.5135 0.3557 0.2904 0.063 Uiso 1 1 calc R . . .
C7A C 0.48581(18) 0.3888(5) 0.36330(18) 0.0424(11) Uani 1 1 d . . . .
H7A H 0.5126 0.3297 0.3801 0.051 Uiso 1 1 calc R . . .
C8A C 0.36737(16) 0.6553(4) 0.28625(17) 0.0312(9) Uani 1 1 d . . . .
N9A N 0.32571(13) 0.7151(3) 0.31552(13) 0.0312(8) Uani 1 1 d . . . .
H9A H 0.3275 0.7055 0.3499 0.037 Uiso 1 1 calc R . . .
C10A C 0.28131(18) 0.7889(4) 0.29407(17) 0.0349(10) Uani 1 1 d . . . .
C11A C 0.28439(17) 0.8114(4) 0.23769(16) 0.0333(10) Uani 1 1 d . . . .
C12A C 0.24436(18) 0.8909(4) 0.21013(17) 0.0409(11) Uani 1 1 d . . . .
H12A H 0.2136 0.9276 0.2283 0.049 Uiso 1 1 calc R . . .
C13A C 0.2491(2) 0.9162(4) 0.15747(18) 0.0462(12) Uani 1 1 d . . . .
H13A H 0.2217 0.9698 0.1391 0.055 Uiso 1 1 calc R . . .
C14A C 0.2951(2) 0.8619(5) 0.13071(18) 0.0462(12) Uani 1 1 d . . . .
H14A H 0.2987 0.8800 0.0942 0.055 Uiso 1 1 calc R . . .
C15A C 0.33445(19) 0.7833(4) 0.15679(17) 0.0412(11) Uani 1 1 d . . . .
H15A H 0.3653 0.7474 0.1385 0.049 Uiso 1 1 calc R . . .
C16A C 0.32903(17) 0.7561(4) 0.21052(17) 0.0336(10) Uani 1 1 d . . . .
N17A N 0.36961(14) 0.6733(3) 0.23548(13) 0.0348(8) Uani 1 1 d . . . .
C21A C 0.32746(19) 0.3305(5) 0.44919(18) 0.0477(12) Uani 1 1 d . . . .
H21A H 0.3283 0.3653 0.4124 0.057 Uiso 1 1 calc R . . .
H21B H 0.3061 0.2404 0.4491 0.057 Uiso 1 1 calc R . . .
C22A C 0.2963(2) 0.4409(5) 0.48214(19) 0.0516(13) Uani 1 1 d . . . .
H22A H 0.2877 0.3985 0.5167 0.062 Uiso 1 1 calc R . . .
H22B H 0.3203 0.5249 0.4884 0.062 Uiso 1 1 calc R . . .
C23A C 0.2434(2) 0.4895(5) 0.4554(2) 0.0598(15) Uani 1 1 d . . . .
H23A H 0.2213 0.4042 0.4456 0.072 Uiso 1 1 calc R . . .
H23B H 0.2525 0.5406 0.4226 0.072 Uiso 1 1 calc R . . .
C24A C 0.2083(2) 0.5876(5) 0.4896(2) 0.0698(16) Uani 1 1 d . . . .
H24A H 0.1753 0.6169 0.4697 0.105 Uiso 1 1 calc GR . . .
H24B H 0.2298 0.6724 0.4995 0.105 Uiso 1 1 calc GR . . .
H24C H 0.1974 0.5362 0.5214 0.105 Uiso 1 1 calc GR . . .
C25A C 0.4178(2) 0.1300(4) 0.4372(2) 0.0652(17) Uani 1 1 d . . . .
H25A H 0.4586 0.1266 0.4371 0.078 Uiso 1 1 calc R . . .
H25B H 0.4048 0.0470 0.4577 0.078 Uiso 1 1 calc R . . .
C26A C 0.39642(19) 0.1154(5) 0.3803(2) 0.0563(14) Uani 1 1 d . . . .
H26A H 0.3569 0.0895 0.3808 0.068 Uiso 1 1 calc R . . .
H26B H 0.3996 0.2090 0.3625 0.068 Uiso 1 1 calc R . . .
C27A C 0.4273(2) 0.0040(6) 0.3490(3) 0.083(2) Uani 1 1 d . . . .
H27A H 0.4673 0.0225 0.3524 0.099 Uiso 1 1 calc R . . .
H27B H 0.4200 -0.0917 0.3641 0.099 Uiso 1 1 calc R . . .
C28A C 0.4115(3) 0.0036(8) 0.2933(3) 0.114(3) Uani 1 1 d . . . .
H28A H 0.4286 -0.0782 0.2758 0.170 Uiso 1 1 calc GR . . .
H28B H 0.4239 0.0924 0.2768 0.170 Uiso 1 1 calc GR . . .
H28C H 0.3713 -0.0037 0.2898 0.170 Uiso 1 1 calc GR . . .
C29A C 0.3908(3) 0.2893(9) 0.5404(3) 0.052(2) Uiso 0.6 1 d D P A 1
H29A H 0.3772 0.3837 0.5521 0.062 Uiso 0.6 1 calc R P A 1
H29B H 0.3633 0.2165 0.5505 0.062 Uiso 0.6 1 calc R P A 1
C29B C 0.4173(5) 0.2218(12) 0.5349(4) 0.045(3) Uiso 0.4 1 d D P A 2
H29C H 0.3974 0.1314 0.5415 0.054 Uiso 0.4 1 calc R P A 2
H29D H 0.4572 0.2002 0.5351 0.054 Uiso 0.4 1 calc R P A 2
C30A C 0.4452(3) 0.2572(8) 0.5680(3) 0.048(2) Uiso 0.6 1 d D P A 1
H30A H 0.4683 0.3445 0.5681 0.058 Uiso 0.6 1 calc R P A 1
H30B H 0.4648 0.1826 0.5480 0.058 Uiso 0.6 1 calc R P A 1
C30B C 0.4055(6) 0.3257(13) 0.5791(4) 0.060(3) Uiso 0.4 1 d D P A 2
H30C H 0.3653 0.3304 0.5848 0.073 Uiso 0.4 1 calc R P A 2
H30D H 0.4183 0.4224 0.5692 0.073 Uiso 0.4 1 calc R P A 2
C31B C 0.4360(5) 0.2766(13) 0.6320(4) 0.061(3) Uiso 0.5 1 d D P A 2
C31A C 0.4383(6) 0.2065(15) 0.6247(4) 0.083(4) Uiso 0.5 1 d D P A 1
C32B C 0.3977(7) 0.3277(19) 0.6755(7) 0.077(6) Uiso 0.37 1 d D P A 2
C32A C 0.3987(6) 0.2985(17) 0.6526(7) 0.072(5) Uiso 0.42 1 d D P A 1
C32C C 0.3953(10) 0.198(3) 0.6635(9) 0.065(7) Uiso 0.21 1 d D P A 2
I1 I 0.09721(2) 0.06498(2) 0.21907(2) 0.02946(8) Uani 1 1 d . . . .
I1A I 0.41491(2) 0.78919(3) 0.52876(2) 0.03359(9) Uani 1 1 d . . . .
O1W O 0.16800(13) 0.0401(3) 0.34413(11) 0.0393(7) Uani 1 1 d . . . .
H1WA H 0.1464 0.0437 0.3165 0.059 Uiso 1 1 d G . . .
H1WB H 0.1938 -0.0228 0.3392 0.059 Uiso 1 1 d G . . .
O1WA O 0.32234(13) 0.7669(3) 0.42263(11) 0.0409(7) Uani 1 1 d . . . .
H1WC H 0.3474 0.7827 0.4468 0.061 Uiso 1 1 d G . . .
H1WD H 0.2998 0.8391 0.4211 0.061 Uiso 1 1 d G . . .

loop_
_atom_site_aniso_label
_atom_site_aniso_U_11
_atom_site_aniso_U_22
_atom_site_aniso_U_33
_atom_site_aniso_U_23
_atom_site_aniso_U_13
_atom_site_aniso_U_12
P1 0.0233(5) 0.0224(5) 0.0283(6) 0.0009(4) -0.0037(4) 0.0003(4)
O1 0.0304(17) 0.0488(17) 0.0307(16) 0.0049(13) 0.0055(13) 0.0127(14)
O2 0.0319(17) 0.0448(16) 0.0432(18) -0.0066(14) -0.0007(14) 0.0206(14)
C1 0.021(2) 0.0197(18) 0.031(2) 0.0020(17) -0.0046(17) 0.0018(15)
C2 0.025(2) 0.0167(18) 0.032(2) 0.0005(17) -0.0034(17) 0.0003(16)
C3 0.0168(19) 0.0208(19) 0.033(2) 0.0013(17) 0.0034(16) 0.0015(15)
C4 0.025(2) 0.0216(19) 0.029(2) -0.0008(17) -0.0010(17) 0.0015(16)
C5 0.026(2) 0.0237(19) 0.032(2) 0.0017(17) 0.0001(18) 0.0030(17)
C6 0.025(2) 0.035(2) 0.037(2) -0.001(2) 0.0056(19) 0.0082(18)
C7 0.023(2) 0.026(2) 0.040(2) 0.0009(18) -0.0015(18) 0.0072(17)
C8 0.019(2) 0.0206(19) 0.034(2) 0.0032(17) 0.0026(17) -0.0013(15)
N9 0.0238(18) 0.0295(17) 0.0256(17) 0.0003(14) -0.0017(14) 0.0063(14)
C10 0.026(2) 0.0222(19) 0.039(2) 0.0041(19) -0.0016(19) 0.0016(17)
C11 0.025(2) 0.028(2) 0.035(2) 0.0043(18) 0.0002(18) -0.0037(17)
C12 0.025(2) 0.039(2) 0.045(3) 0.009(2) -0.004(2) 0.0042(18)
C13 0.033(3) 0.059(3) 0.049(3) 0.014(2) -0.015(2) 0.006(2)
C14 0.039(3) 0.058(3) 0.036(3) 0.002(2) -0.008(2) 0.002(2)
C15 0.035(3) 0.043(2) 0.032(2) 0.004(2) 0.003(2) 0.000(2)
C16 0.024(2) 0.027(2) 0.032(2) 0.0071(18) 0.0017(18) 0.0007(17)
N17 0.0249(18) 0.0294(17) 0.0287(19) 0.0015(15) 0.0016(15) 0.0008(14)
C21 0.031(2) 0.0227(19) 0.031(2) -0.0007(17) -0.0054(18) 0.0021(17)
C22 0.035(2) 0.027(2) 0.035(2) -0.0007(18) -0.0031(19) -0.0005(18)
C23 0.034(2) 0.037(2) 0.034(2) 0.0036(19) 0.0028(19) 0.0012(19)
C24 0.048(3) 0.052(3) 0.037(3) 0.010(2) 0.006(2) -0.001(2)
C25 0.023(2) 0.029(2) 0.035(2) -0.0007(18) -0.0067(18) 0.0001(17)
C26 0.023(2) 0.037(2) 0.032(2) -0.0005(19) -0.0024(18) 0.0028(18)
C27 0.028(3) 0.054(3) 0.081(4) -0.021(3) -0.009(3) 0.002(2)
C28 0.033(3) 0.065(3) 0.055(3) -0.003(3) -0.003(2) 0.015(2)
C29 0.026(2) 0.0220(19) 0.035(2) 0.0017(17) -0.0030(18) -0.0006(16)
C30 0.032(2) 0.025(2) 0.034(2) 0.0001(18) -0.0025(19) -0.0008(17)
C31 0.035(3) 0.028(2) 0.047(3) -0.001(2) 0.006(2) -0.0027(18)
C32 0.057(3) 0.033(2) 0.049(3) -0.013(2) 0.011(2) -0.010(2)
P1A 0.0484(8) 0.0439(7) 0.0361(7) 0.0029(6) -0.0028(6) -0.0168(6)
O2A 0.0306(18) 0.0568(19) 0.0424(18) -0.0116(15) -0.0053(15) 0.0183(15)
O1A 0.047(2) 0.110(3) 0.040(2) 0.0122(19) 0.0118(17) 0.039(2)
C1A 0.022(2) 0.027(2) 0.038(2) -0.0033(18) -0.0012(18) 0.0021(17)
C2A 0.024(2) 0.023(2) 0.035(2) -0.0023(17) 0.0037(18) -0.0015(16)
C3A 0.018(2) 0.025(2) 0.041(2) -0.0050(18) 0.0005(18) 0.0006(16)
C4A 0.024(2) 0.031(2) 0.039(3) -0.0068(19) 0.0011(19) 0.0011(17)
C5A 0.027(2) 0.065(3) 0.043(3) 0.000(2) 0.006(2) 0.012(2)
C6A 0.040(3) 0.076(3) 0.041(3) 0.000(3) 0.007(2) 0.031(3)
C7A 0.030(3) 0.051(3) 0.046(3) 0.004(2) 0.000(2) 0.019(2)
C8A 0.021(2) 0.033(2) 0.040(3) -0.0072(19) 0.0002(19) -0.0002(17)
N9A 0.0249(19) 0.0344(18) 0.0341(19) -0.0050(15) -0.0065(15) 0.0064(15)
C10A 0.031(2) 0.034(2) 0.039(3) -0.010(2) -0.009(2) 0.0059(19)
C11A 0.031(2) 0.031(2) 0.037(2) -0.0079(19) -0.010(2) -0.0014(18)
C12A 0.035(3) 0.042(2) 0.045(3) -0.008(2) -0.014(2) 0.004(2)
C13A 0.055(3) 0.039(3) 0.044(3) 0.000(2) -0.013(2) 0.003(2)
C14A 0.055(3) 0.046(3) 0.038(3) 0.003(2) -0.008(2) -0.006(2)
C15A 0.040(3) 0.046(3) 0.037(3) 0.002(2) -0.001(2) -0.005(2)
C16A 0.029(2) 0.031(2) 0.041(3) -0.0033(19) -0.007(2) -0.0003(18)
N17A 0.032(2) 0.0385(19) 0.034(2) -0.0013(16) 0.0006(16) -0.0013(16)
C21A 0.042(3) 0.056(3) 0.046(3) -0.016(2) 0.012(2) -0.019(2)
C22A 0.049(3) 0.054(3) 0.053(3) -0.016(2) 0.021(3) -0.021(2)
C23A 0.043(3) 0.059(3) 0.079(4) -0.029(3) 0.019(3) -0.021(3)
C24A 0.060(4) 0.069(3) 0.082(4) -0.022(3) 0.025(3) -0.001(3)
C25A 0.052(3) 0.026(2) 0.116(5) 0.009(3) -0.035(3) -0.006(2)
C26A 0.032(3) 0.037(2) 0.100(4) -0.027(3) -0.011(3) 0.001(2)
C27A 0.035(3) 0.049(3) 0.164(7) -0.045(4) 0.009(4) -0.002(3)
C28A 0.060(4) 0.117(5) 0.165(8) -0.102(6) 0.044(5) -0.037(4)
I1 0.02528(15) 0.02480(14) 0.03802(16) -0.00553(11) -0.00860(11) 0.00025(11)
I1A 0.02679(15) 0.03189(15) 0.04194(17) -0.00415(12) -0.00381(12) 0.00777(11)
O1W 0.0386(19) 0.0477(18) 0.0312(16) -0.0059(14) -0.0077(14) 0.0207(14)
O1WA 0.0387(19) 0.0430(17) 0.0407(19) -0.0104(14) -0.0081(14) 0.0183(14)

loop_
_atom_type_symbol
_atom_type_description
_atom_type_scat_dispersion_real
_atom_type_scat_dispersion_imag
_atom_type_scat_source
C C 0.0033 0.0016 'International Tables Vol C Tables 4.2.6.8 and 6.1.1.4'
H H 0.0000 0.0000 'International Tables Vol C Tables 4.2.6.8 and 6.1.1.4'
I I -0.4742 1.8119 'International Tables Vol C Tables 4.2.6.8 and 6.1.1.4'
N N 0.0061 0.0033 'International Tables Vol C Tables 4.2.6.8 and 6.1.1.4'
O O 0.0106 0.0060 'International Tables Vol C Tables 4.2.6.8 and 6.1.1.4'
P P 0.1023 0.0942 'International Tables Vol C Tables 4.2.6.8 and 6.1.1.4'

loop_
_geom_angle_atom_site_label_1
_geom_angle_atom_site_label_2
_geom_angle_atom_site_label_3
_geom_angle
C21 P1 C1 103.92(17)
C21 P1 C25 110.81(19)
C21 P1 C29 110.05(17)
C25 P1 C1 111.92(17)
C25 P1 C29 108.65(17)
C29 P1 C1 111.44(18)
C2 C1 P1 117.5(2)
C3 C2 C1 121.5(3)
C3 C2 C7 118.2(3)
C7 C2 C1 120.2(3)
C2 C3 C4 122.1(4)
C3 C4 C5 118.6(3)
C3 C4 C8 121.7(3)
C5 C4 C8 119.7(3)
O1 C5 C4 123.0(3)
O1 C5 C6 117.8(4)
C6 C5 C4 119.2(4)
C7 C6 C5 120.8(4)
C6 C7 C2 120.9(3)
N9 C8 C4 118.0(3)
N17 C8 C4 119.0(3)
N17 C8 N9 123.0(3)
C8 N9 C10 123.5(3)
O2 C10 N9 120.1(4)
O2 C10 C11 125.8(3)
N9 C10 C11 114.0(3)
C12 C11 C10 119.9(4)
C16 C11 C10 119.0(3)
C16 C11 C12 121.1(4)
C13 C12 C11 118.8(4)
C12 C13 C14 120.4(4)
C13 C14 C15 121.6(4)
C14 C15 C16 118.5(4)
C11 C16 C15 119.5(4)
C11 C16 N17 122.2(3)
N17 C16 C15 118.2(4)
C8 N17 C16 118.3(3)
C22 C21 P1 116.4(3)
C23 C22 C21 111.5(3)
C22 C23 C24 112.3(3)
C26 C25 P1 115.6(2)
C27 C26 C25 113.5(3)
C28 C27 C26 116.1(4)
C30 C29 P1 115.4(3)
C31 C30 C29 111.7(3)
C30 C31 C32 112.3(3)
C1A P1A C29B 108.7(4)
C21A P1A C1A 110.9(2)
C21A P1A C29A 101.4(3)
C21A P1A C29B 125.0(4)
C25A P1A C1A 108.9(2)
C25A P1A C21A 108.2(2)
C25A P1A C29A 119.1(3)
C25A P1A C29B 93.0(4)
C29A P1A C1A 108.0(3)
C2A C1A P1A 113.1(3)
C3A C2A C1A 121.1(3)
C3A C2A C7A 118.0(4)
C7A C2A C1A 120.9(3)
C2A C3A C4A 122.4(4)
C3A C4A C5A 118.3(4)
C3A C4A C8A 122.0(4)
C5A C4A C8A 119.7(4)
O1A C5A C4A 123.4(4)
O1A C5A C6A 117.7(4)
C6A C5A C4A 118.9(4)
C7A C6A C5A 121.5(4)
C6A C7A C2A 120.9(4)
N9A C8A C4A 118.5(4)
N17A C8A C4A 119.9(4)
N17A C8A N9A 121.5(4)
C8A N9A C10A 124.1(4)
O2A C10A N9A 119.6(4)
O2A C10A C11A 126.3(4)
N9A C10A C11A 114.1(4)
C12A C11A C10A 121.6(4)
C16A C11A C10A 119.2(4)
C16A C11A C12A 119.2(4)
C13A C12A C11A 120.9(4)
C12A C13A C14A 119.3(4)
C15A C14A C13A 120.8(4)
C14A C15A C16A 119.7(4)
C11A C16A C15A 120.2(4)
C11A C16A N17A 121.9(4)
C15A C16A N17A 117.9(4)
C8A N17A C16A 118.7(4)
C22A C21A P1A 116.8(3)
C23A C22A C21A 112.3(4)
C22A C23A C24A 113.7(4)
C26A C25A P1A 114.6(3)
C27A C26A C25A 113.2(4)
C28A C27A C26A 112.7(5)
C30A C29A P1A 112.1(6)
C30B C29B P1A 113.2(8)
C29A C30A C31A 113.0(8)
C29B C30B C31B 110.4(10)
C32B C31B C30B 103.9(11)
C32C C31B C30B 107.3(13)
C32C C31B C32B 49.3(13)
C32A C31A C30A 110.7(11)
C32C C32B C31B 63.1(9)
C32B C32C C31B 67.6(11)

loop_
_geom_bond_atom_site_label_1
_geom_bond_atom_site_label_2
_geom_bond_distance
P1 C1 1.806(4)
P1 C21 1.795(4)
P1 C25 1.800(4)
P1 C29 1.803(4)
O1 C5 1.349(4)
O2 C10 1.225(5)
C1 C2 1.513(5)
C2 C3 1.382(5)
C2 C7 1.387(5)
C3 C4 1.401(5)
C4 C5 1.403(5)
C4 C8 1.480(5)
C5 C6 1.387(5)
C6 C7 1.386(5)
C8 N9 1.374(5)
C8 N17 1.293(5)
N9 C10 1.381(5)
C10 C11 1.469(5)
C11 C12 1.411(5)
C11 C16 1.383(5)
C12 C13 1.370(6)
C13 C14 1.385(6)
C14 C15 1.389(6)
C15 C16 1.408(5)
C16 N17 1.392(5)
C21 C22 1.532(5)
C22 C23 1.523(5)
C23 C24 1.526(6)
C25 C26 1.536(5)
C26 C27 1.502(5)
C27 C28 1.488(6)
C29 C30 1.532(5)
C30 C31 1.520(5)
C31 C32 1.521(6)
P1A C1A 1.807(4)
P1A C21A 1.798(5)
P1A C25A 1.788(5)
P1A C29A 1.803(9)
P1A C29B 1.836(11)
O2A C10A 1.222(5)
O1A C5A 1.343(5)
C1A C2A 1.510(5)
C2A C3A 1.382(5)
C2A C7A 1.404(5)
C3A C4A 1.402(5)
C4A C5A 1.413(6)
C4A C8A 1.469(5)
C5A C6A 1.397(6)
C6A C7A 1.362(6)
C8A N9A 1.383(5)
C8A N17A 1.304(5)
N9A C10A 1.385(5)
C10A C11A 1.452(6)
C11A C12A 1.403(5)
C11A C16A 1.394(6)
C12A C13A 1.366(6)
C13A C14A 1.412(6)
C14A C15A 1.369(6)
C15A C16A 1.398(6)
C16A N17A 1.398(5)
C21A C22A 1.536(6)
C22A C23A 1.514(7)
C23A C24A 1.531(6)
C25A C26A 1.535(7)
C26A C27A 1.516(7)
C27A C28A 1.463(9)
C29A C30A 1.517(9)
C29B C30B 1.516(11)
C30A C31A 1.528(11)
C30B C31B 1.592(11)
C31B C32B 1.533(14)
C31B C32C 1.480(14)
C31A C32A 1.480(13)
C32B C32C 1.26(3)

loop_
_geom_hbond_atom_site_label_D
_geom_hbond_atom_site_label_H
_geom_hbond_atom_site_label_A
_geom_hbond_distance_DH
_geom_hbond_distance_HA
_geom_hbond_distance_DA
_geom_hbond_angle_DHA
_geom_hbond_site_symmetry_A
O1 H1 N17 0.84 1.85 2.587(4) 146.0 .
N9 H9 O1W 0.88 1.94 2.781(4) 160.3 .
O1A H1A N17A 0.84 1.82 2.563(5) 146.4 .
N9A H9A O1WA 0.88 1.94 2.768(4) 156.0 .
O1W H1WA I1 0.87 2.74 3.598(3) 168.7 .
O1W H1WB O2A 0.87 1.90 2.769(4) 173.3 1_545
O1WA H1WC I1A 0.87 2.63 3.491(3) 169.3 .
O1WA H1WD O2 0.87 1.91 2.751(4) 162.2 1_565

loop_
_geom_torsion_atom_site_label_1
_geom_torsion_atom_site_label_2
_geom_torsion_atom_site_label_3
_geom_torsion_atom_site_label_4
_geom_torsion
P1 C1 C2 C3 -80.6(4)
P1 C1 C2 C7 101.4(4)
P1 C21 C22 C23 -178.1(3)
P1 C25 C26 C27 174.8(3)
P1 C29 C30 C31 -172.8(3)
O1 C5 C6 C7 176.3(3)
O2 C10 C11 C12 -1.4(6)
O2 C10 C11 C16 177.8(4)
C1 P1 C21 C22 -168.3(3)
C1 P1 C25 C26 59.6(3)
C1 P1 C29 C30 77.1(3)
C1 C2 C3 C4 179.3(3)
C1 C2 C7 C6 179.8(3)
C2 C3 C4 C5 0.3(5)
C2 C3 C4 C8 179.0(3)
C3 C2 C7 C6 1.7(5)
C3 C4 C5 O1 -177.2(3)
C3 C4 C5 C6 2.8(5)
C3 C4 C8 N9 -17.3(5)
C3 C4 C8 N17 161.9(3)
C4 C5 C6 C7 -3.7(6)
C4 C8 N9 C10 178.9(3)
C4 C8 N17 C16 -178.4(3)
C5 C4 C8 N9 161.4(3)
C5 C4 C8 N17 -19.5(5)
C5 C6 C7 C2 1.4(6)
C7 C2 C3 C4 -2.6(5)
C8 C4 C5 O1 4.1(5)
C8 C4 C5 C6 -175.9(3)
C8 N9 C10 O2 -178.3(3)
C8 N9 C10 C11 0.1(5)
N9 C8 N17 C16 0.7(5)
N9 C10 C11 C12 -179.7(3)
N9 C10 C11 C16 -0.6(5)
C10 C11 C12 C13 178.3(4)
C10 C11 C16 C15 -178.6(3)
C10 C11 C16 N17 1.1(5)
C11 C12 C13 C14 0.5(6)
C11 C16 N17 C8 -1.1(5)
C12 C11 C16 C15 0.5(6)
C12 C11 C16 N17 -179.8(3)
C12 C13 C14 C15 0.1(7)
C13 C14 C15 C16 -0.3(7)
C14 C15 C16 C11 0.0(6)
C14 C15 C16 N17 -179.7(4)
C15 C16 N17 C8 178.6(3)
C16 C11 C12 C13 -0.8(6)
N17 C8 N9 C10 -0.2(5)
C21 P1 C1 C2 -179.2(3)
C21 P1 C25 C26 -55.9(3)
C21 P1 C29 C30 -168.1(3)
C21 C22 C23 C24 -177.6(3)
C25 P1 C1 C2 61.1(3)
C25 P1 C21 C22 -47.9(3)
C25 P1 C29 C30 -46.6(3)
C25 C26 C27 C28 169.4(4)
C29 P1 C1 C2 -60.7(3)
C29 P1 C21 C22 72.2(3)
C29 P1 C25 C26 -177.0(3)
C29 C30 C31 C32 179.1(3)
P1A C1A C2A C3A 85.8(4)
P1A C1A C2A C7A -92.4(4)
P1A C21A C22A C23A 168.2(3)
P1A C25A C26A C27A 163.3(4)
P1A C29A C30A C31A -160.6(8)
P1A C29B C30B C31B -167.2(8)
O2A C10A C11A C12A 3.2(6)
O2A C10A C11A C16A -178.7(4)
O1A C5A C6A C7A 178.8(5)
C1A P1A C21A C22A -75.4(4)
C1A P1A C25A C26A -83.4(4)
C1A P1A C29A C30A -63.3(6)
C1A P1A C29B C30B 70.3(10)
C1A C2A C3A C4A -178.0(3)
C1A C2A C7A C6A 177.0(4)
C2A C3A C4A C5A 0.2(6)
C2A C3A C4A C8A 177.9(3)
C3A C2A C7A C6A -1.2(6)
C3A C4A C5A O1A -179.9(4)
C3A C4A C5A C6A 0.3(6)
C3A C4A C8A N9A -2.6(5)
C3A C4A C8A N17A 179.4(4)
C4A C5A C6A C7A -1.4(7)
C4A C8A N9A C10A -173.2(3)
C4A C8A N17A C16A 178.6(3)
C5A C4A C8A N9A 175.1(4)
C5A C4A C8A N17A -2.9(6)
C5A C6A C7A C2A 1.9(8)
C7A C2A C3A C4A 0.2(5)
C8A C4A C5A O1A 2.4(7)
C8A C4A C5A C6A -177.4(4)
C8A N9A C10A O2A 174.7(4)
C8A N9A C10A C11A -5.6(5)
N9A C8A N17A C16A 0.6(6)
N9A C10A C11A C12A -176.5(3)
N9A C10A C11A C16A 1.6(5)
C10A C11A C12A C13A 177.2(4)
C10A C11A C16A C15A -176.4(4)
C10A C11A C16A N17A 3.4(6)
C11A C12A C13A C14A -0.3(6)
C11A C16A N17A C8A -4.6(6)
C12A C11A C16A C15A 1.8(6)
C12A C11A C16A N17A -178.5(3)
C12A C13A C14A C15A 0.6(7)
C13A C14A C15A C16A 0.2(6)
C14A C15A C16A C11A -1.4(6)
C14A C15A C16A N17A 178.8(4)
C15A C16A N17A C8A 175.2(4)
C16A C11A C12A C13A -1.0(6)
N17A C8A N9A C10A 4.8(6)
C21A P1A C1A C2A -62.0(3)
C21A P1A C25A C26A 37.2(5)
C21A P1A C29A C30A -179.9(6)
C21A P1A C29B C30B -63.8(10)
C21A C22A C23A C24A 174.0(4)
C25A P1A C1A C2A 57.0(3)
C25A P1A C21A C22A 165.2(4)
C25A P1A C29A C30A 61.5(7)
C25A P1A C29B C30B -178.6(9)
C25A C26A C27A C28A -172.6(5)
C29A P1A C1A C2A -172.3(4)
C29A P1A C21A C22A 39.2(5)
C29A P1A C25A C26A 152.2(4)
C29A C30A C31A C32A -45.9(14)
C29B P1A C1A C2A 157.0(4)
C29B P1A C21A C22A 57.9(6)
C29B P1A C25A C26A 165.7(5)
C29B C30B C31B C32B -148.4(12)
C29B C30B C31B C32C -97.2(16)
C30B C31B C32B C32C 101.0(17)
C30B C31B C32C C32B -93.7(16)
